data_4324139
loop_
_publ_author_name
'Juan Forni\'es'
'Consuelo Fortu\~no'
'Susana Ib\'a\~nez'
'Antonio Mart\'in'
'Pilar Romero'
'Piero Mastrorilli'
'Vito Gallo'

_publ_section_title
;
 Synthesis, Dynamic Behavior, and Reactivity of New Unsaturated
 Heterotrinuclear 46 Valence Electron Complexes Polynuclear Homo- or
 Heterometallic Palladium(II)-Platinum(II) Pentafluorophenyl Complexes
 Containing Bridging Diphenylphosphido Ligands. 27. For part 26, see ref
 1.
;
_journal_name_full 'Inorganic Chemistry'
_journal_page_first 285
_journal_page_last 298
_journal_paper_doi 10.1021/ic101934t
_journal_volume 50
_journal_year 2011
_chemical_formula_sum 'C91 H61 Cl2 F20 N2 P5 Pd Pt2'
_chemical_formula_weight 2284.75
_chemical_name_systematic
; 
 ? 
;
_space_group_IT_number 15
_symmetry_cell_setting monoclinic
_symmetry_space_group_name_Hall '-C 2yc'
_symmetry_space_group_name_H-M 'C 1 2/c 1'
_atom_sites_solution_hydrogens geom
_atom_sites_solution_primary direct
_atom_sites_solution_secondary difmap
_audit_creation_method SHELXL-97
_cell_angle_alpha 90.00
_cell_angle_beta 92.671(3)
_cell_angle_gamma 90.00
_cell_formula_units_Z 8
_cell_length_a 42.303(6)
_cell_length_b 17.555(3)
_cell_length_c 23.354(3)
_cell_measurement_reflns_used 949
_cell_measurement_temperature 100(2)
_cell_measurement_theta_max 21.00
_cell_measurement_theta_min 2.98
_cell_volume 17325(4)
_computing_cell_refinement 'Bruker SMART'
_computing_data_collection 'Bruker SMART'
_computing_data_reduction 'Bruker SAINT'
_computing_molecular_graphics 'Bruker SHELXTL'
_computing_publication_material 'Bruker SHELXTL'
_computing_structure_refinement 'SHELXL-97 (Sheldrick, 1997)'
_computing_structure_solution 'SHELXS-97 (Sheldrick, 1990)'
_diffrn_ambient_temperature 100(2)
_diffrn_measured_fraction_theta_full 0.997
_diffrn_measured_fraction_theta_max 0.997
_diffrn_measurement_device_type 'Bruker Smart'
_diffrn_measurement_method 'w scans'
_diffrn_radiation_monochromator graphite
_diffrn_radiation_source 'fine-focus sealed tube'
_diffrn_radiation_type MoK\a
_diffrn_radiation_wavelength 0.71073
_diffrn_reflns_av_R_equivalents 0.0468
_diffrn_reflns_av_sigmaI/netI 0.0552
_diffrn_reflns_limit_h_max 50
_diffrn_reflns_limit_h_min -50
_diffrn_reflns_limit_k_max 9
_diffrn_reflns_limit_k_min -20
_diffrn_reflns_limit_l_max 27
_diffrn_reflns_limit_l_min -27
_diffrn_reflns_number 45876
_diffrn_reflns_theta_full 25.04
_diffrn_reflns_theta_max 25.04
_diffrn_reflns_theta_min 1.26
_exptl_absorpt_coefficient_mu 3.672
_exptl_absorpt_correction_T_max 0.5127
_exptl_absorpt_correction_T_min 0.3285
_exptl_absorpt_correction_type multi-scan
_exptl_absorpt_process_details sadabs
_exptl_crystal_colour orange
_exptl_crystal_density_diffrn 1.752
_exptl_crystal_density_method 'not measured'
_exptl_crystal_description bloc
_exptl_crystal_F_000 8896
_exptl_crystal_size_max 0.39
_exptl_crystal_size_mid 0.29
_exptl_crystal_size_min 0.21
_refine_diff_density_max 2.000
_refine_diff_density_min -1.952
_refine_diff_density_rms 0.172
_refine_ls_extinction_method none
_refine_ls_goodness_of_fit_ref 1.049
_refine_ls_hydrogen_treatment constr
_refine_ls_matrix_type full
_refine_ls_number_parameters 1117
_refine_ls_number_reflns 15274
_refine_ls_number_restraints 6
_refine_ls_restrained_S_all 1.055
_refine_ls_R_factor_all 0.0675
_refine_ls_R_factor_gt 0.0464
_refine_ls_shift/su_max 0.001
_refine_ls_shift/su_mean 0.000
_refine_ls_structure_factor_coef Fsqd
_refine_ls_weighting_details 'calc w=1/[\s^2^(Fo^2^)+(0.0676P)^2^+151.3066P] where P=(Fo^2^+2Fc^2^)/3'
_refine_ls_weighting_scheme calc
_refine_ls_wR_factor_gt 0.1233
_refine_ls_wR_factor_ref 0.1363
_reflns_number_gt 11543
_reflns_number_total 15274
_reflns_threshold_expression >2sigma(I)
_cod_data_source_file ic101934t_si_001_5.cif
_cod_data_source_block 8
_cod_original_cell_volume 17324(4)
_cod_database_code 4324139

loop_
_symmetry_equiv_pos_as_xyz
'x, y, z'
'-x, y, -z+1/2'
'x+1/2, y+1/2, z'
'-x+1/2, y+1/2, -z+1/2'
'-x, -y, -z'
'x, -y, z-1/2'
'-x+1/2, -y+1/2, -z'
'x+1/2, -y+1/2, z-1/2'

loop_
_atom_site_label
_atom_site_type_symbol
_atom_site_fract_x
_atom_site_fract_y
_atom_site_fract_z
_atom_site_U_iso_or_equiv
_atom_site_adp_type
_atom_site_occupancy
_atom_site_symmetry_multiplicity
_atom_site_calc_flag
_atom_site_refinement_flags
_atom_site_disorder_assembly
_atom_site_disorder_group
Pt1 Pt 0.103763(6) -0.480032(17) 0.418302(12) 0.01815(9) Uani 1 1 d . . .
Pt2 Pt 0.125065(7) -0.025301(17) 0.335215(14) 0.02328(10) Uani 1 1 d . . .
Pd Pd 0.113428(12) -0.25434(3) 0.37885(2) 0.01757(14) Uani 1 1 d . . .
P1 P 0.08310(4) -0.37110(11) 0.37284(8) 0.0188(4) Uani 1 1 d . . .
P2 P 0.14655(4) -0.14747(11) 0.35369(8) 0.0197(4) Uani 1 1 d . . .
P3 P 0.11872(4) -0.40205(11) 0.49203(8) 0.0193(4) Uani 1 1 d . . .
P4 P 0.14185(4) -0.29897(11) 0.45564(8) 0.0185(4) Uani 1 1 d . . .
P5 P 0.10569(5) 0.09452(13) 0.31761(11) 0.0355(6) Uani 1 1 d . . .
N1 N 0.08654(14) -0.2190(3) 0.3072(3) 0.0213(14) Uani 1 1 d . . .
F1 F 0.04288(10) -0.5891(3) 0.40476(19) 0.0303(11) Uani 1 1 d . . .
F2 F 0.01789(11) -0.6680(3) 0.3159(2) 0.0462(14) Uani 1 1 d . . .
F3 F 0.04677(12) -0.6713(3) 0.2147(2) 0.0440(14) Uani 1 1 d . . .
F4 F 0.10318(11) -0.6012(3) 0.20580(19) 0.0342(12) Uani 1 1 d . . .
F5 F 0.12981(10) -0.5233(3) 0.29379(19) 0.0257(10) Uani 1 1 d . . .
F6 F 0.08391(11) -0.5781(3) 0.5278(2) 0.0349(12) Uani 1 1 d . . .
F7 F 0.10725(14) -0.7045(3) 0.5770(2) 0.0456(14) Uani 1 1 d . . .
F8 F 0.15685(14) -0.7786(3) 0.5310(2) 0.0542(16) Uani 1 1 d . . .
F9 F 0.18183(12) -0.7245(3) 0.4343(2) 0.0455(14) Uani 1 1 d . . .
F10 F 0.16077(11) -0.5944(3) 0.3873(2) 0.0367(12) Uani 1 1 d . . .
F11 F 0.05121(12) -0.0677(3) 0.2898(2) 0.0475(14) Uani 1 1 d . . .
F12 F -0.00082(13) -0.0901(3) 0.3489(3) 0.0666(19) Uani 1 1 d . . .
F13 F 0.00207(15) -0.0824(4) 0.4659(3) 0.075(2) Uani 1 1 d . . .
F14 F 0.05827(16) -0.0515(4) 0.5225(2) 0.0673(18) Uani 1 1 d . . .
F15 F 0.10992(14) -0.0303(3) 0.4641(2) 0.0488(14) Uani 1 1 d . . .
F16 F 0.15445(14) -0.0204(3) 0.2032(3) 0.0527(15) Uani 1 1 d . . .
F17 F 0.21214(17) 0.0070(5) 0.1709(3) 0.087(2) Uani 1 1 d . . .
F18 F 0.25805(15) 0.0592(5) 0.2476(4) 0.105(3) Uani 1 1 d . . .
F19 F 0.24295(14) 0.0828(4) 0.3576(4) 0.089(3) Uani 1 1 d . . .
F20 F 0.18534(13) 0.0507(3) 0.3926(3) 0.0587(18) Uani 1 1 d . . .
C1 C 0.08657(17) -0.5488(4) 0.3525(3) 0.0180(16) Uani 1 1 d . . .
C2 C 0.05874(18) -0.5888(5) 0.3556(3) 0.0246(18) Uani 1 1 d . . .
C3 C 0.04532(18) -0.6293(5) 0.3100(3) 0.0289(19) Uani 1 1 d . . .
C4 C 0.05955(19) -0.6319(5) 0.2594(3) 0.030(2) Uani 1 1 d . . .
C5 C 0.08815(18) -0.5951(5) 0.2551(3) 0.0242(18) Uani 1 1 d . . .
C6 C 0.10118(17) -0.5556(4) 0.3008(3) 0.0214(17) Uani 1 1 d . . .
C7 C 0.12133(18) -0.5798(4) 0.4546(3) 0.0207(17) Uani 1 1 d . . .
C8 C 0.10902(19) -0.6116(4) 0.5031(4) 0.0267(18) Uani 1 1 d . . .
C9 C 0.1203(2) -0.6759(5) 0.5292(3) 0.033(2) Uani 1 1 d . . .
C10 C 0.1452(2) -0.7142(5) 0.5067(4) 0.041(2) Uani 1 1 d . . .
C11 C 0.1580(2) -0.6855(5) 0.4583(4) 0.035(2) Uani 1 1 d . . .
C12 C 0.14597(19) -0.6203(5) 0.4335(3) 0.0267(18) Uani 1 1 d . . .
C13 C 0.08325(18) -0.0502(4) 0.3726(4) 0.0245(18) Uani 1 1 d . . .
C14 C 0.0544(2) -0.0649(5) 0.3471(4) 0.038(2) Uani 1 1 d . . .
C15 C 0.0261(2) -0.0756(5) 0.3780(5) 0.041(2) Uani 1 1 d . . .
C16 C 0.0292(2) -0.0714(6) 0.4369(5) 0.048(3) Uani 1 1 d . . .
C17 C 0.0567(3) -0.0565(6) 0.4635(5) 0.053(3) Uani 1 1 d . . .
C18 C 0.0833(2) -0.0480(5) 0.4349(5) 0.044(3) Uani 1 1 d . . .
C19 C 0.16758(19) 0.0059(5) 0.3019(5) 0.038(2) Uani 1 1 d . . .
C20 C 0.1752(2) -0.0001(5) 0.2432(4) 0.037(2) Uani 1 1 d . . .
C21 C 0.2060(3) 0.0166(7) 0.2265(6) 0.061(3) Uani 1 1 d . . .
C22 C 0.2272(3) 0.0446(7) 0.2635(7) 0.070(4) Uani 1 1 d . . .
C23 C 0.2222(2) 0.0563(7) 0.3198(6) 0.057(3) Uani 1 1 d . . .
C24 C 0.1908(3) 0.0351(6) 0.3363(5) 0.052(3) Uani 1 1 d . . .
C25 C 0.04247(17) -0.3547(5) 0.3953(3) 0.0220(17) Uani 1 1 d . . .
C26 C 0.02695(17) -0.4112(4) 0.4246(3) 0.0214(17) Uani 1 1 d . . .
H26A H 0.0372 -0.4584 0.4326 0.026 Uiso 1 1 calc R . .
C27 C -0.00382(18) -0.3984(5) 0.4425(4) 0.0284(19) Uani 1 1 d . . .
H27A H -0.0145 -0.4374 0.4621 0.034 Uiso 1 1 calc R . .
C28 C -0.01844(17) -0.3297(5) 0.4317(3) 0.0271(19) Uani 1 1 d . . .
H28A H -0.0392 -0.3212 0.4443 0.032 Uiso 1 1 calc R . .
C29 C -0.00324(18) -0.2727(5) 0.4026(3) 0.0263(18) Uani 1 1 d . . .
H29A H -0.0135 -0.2254 0.3950 0.032 Uiso 1 1 calc R . .
C30 C 0.02712(17) -0.2854(5) 0.3847(3) 0.0217(17) Uani 1 1 d . . .
H30A H 0.0376 -0.2463 0.3650 0.026 Uiso 1 1 calc R . .
C31 C 0.07753(18) -0.3866(4) 0.2947(3) 0.0215(17) Uani 1 1 d . . .
C32 C 0.04829(19) -0.4073(5) 0.2701(3) 0.0284(19) Uani 1 1 d . . .
H32A H 0.0305 -0.4116 0.2932 0.034 Uiso 1 1 calc R . .
C33 C 0.0451(2) -0.4216(6) 0.2116(4) 0.039(2) Uani 1 1 d . . .
H33A H 0.0251 -0.4354 0.1949 0.047 Uiso 1 1 calc R . .
C34 C 0.0709(2) -0.4160(5) 0.1776(4) 0.033(2) Uani 1 1 d . . .
H34A H 0.0687 -0.4260 0.1376 0.039 Uiso 1 1 calc R . .
C35 C 0.0999(2) -0.3955(5) 0.2027(3) 0.0286(19) Uani 1 1 d . . .
H35A H 0.1178 -0.3919 0.1798 0.034 Uiso 1 1 calc R . .
C36 C 0.10308(18) -0.3802(4) 0.2605(3) 0.0243(17) Uani 1 1 d . . .
H36A H 0.1231 -0.3651 0.2770 0.029 Uiso 1 1 calc R . .
C37 C 0.18427(17) -0.1296(4) 0.3936(3) 0.0207(17) Uani 1 1 d . . .
C38 C 0.18352(18) -0.1025(4) 0.4489(3) 0.0256(18) Uani 1 1 d . . .
H38A H 0.1637 -0.0964 0.4658 0.031 Uiso 1 1 calc R . .
C39 C 0.2109(2) -0.0841(5) 0.4804(4) 0.031(2) Uani 1 1 d . . .
H39A H 0.2100 -0.0674 0.5189 0.037 Uiso 1 1 calc R . .
C40 C 0.24004(19) -0.0904(5) 0.4552(4) 0.033(2) Uani 1 1 d . . .
H40A H 0.2591 -0.0776 0.4763 0.040 Uiso 1 1 calc R . .
C41 C 0.24091(19) -0.1148(5) 0.4004(4) 0.036(2) Uani 1 1 d . . .
H41A H 0.2607 -0.1184 0.3830 0.043 Uiso 1 1 calc R . .
C42 C 0.21353(18) -0.1349(5) 0.3692(4) 0.0278(19) Uani 1 1 d . . .
H42A H 0.2148 -0.1524 0.3308 0.033 Uiso 1 1 calc R . .
C43 C 0.15829(18) -0.1966(5) 0.2887(3) 0.0266(18) Uani 1 1 d . . .
C44 C 0.17821(19) -0.2599(5) 0.2928(4) 0.0295(19) Uani 1 1 d . . .
H44A H 0.1870 -0.2751 0.3293 0.035 Uiso 1 1 calc R . .
C45 C 0.1853(2) -0.3004(6) 0.2450(4) 0.045(2) Uani 1 1 d . . .
H45A H 0.1989 -0.3433 0.2486 0.054 Uiso 1 1 calc R . .
C46 C 0.1729(2) -0.2797(6) 0.1915(4) 0.049(3) Uani 1 1 d . . .
H46A H 0.1782 -0.3076 0.1585 0.059 Uiso 1 1 calc R . .
C47 C 0.1532(2) -0.2189(6) 0.1868(4) 0.040(2) Uani 1 1 d . . .
H47A H 0.1442 -0.2048 0.1502 0.048 Uiso 1 1 calc R . .
C48 C 0.14597(19) -0.1773(5) 0.2348(3) 0.031(2) Uani 1 1 d . . .
H48A H 0.1323 -0.1346 0.2306 0.037 Uiso 1 1 calc R . .
C49 C 0.14974(17) -0.2408(4) 0.5198(3) 0.0217(17) Uani 1 1 d . . .
C50 C 0.1296(2) -0.1806(5) 0.5307(4) 0.031(2) Uani 1 1 d . . .
H50A H 0.1134 -0.1671 0.5029 0.038 Uiso 1 1 calc R . .
C51 C 0.1329(3) -0.1399(6) 0.5811(4) 0.049(3) Uani 1 1 d . . .
H51A H 0.1189 -0.0990 0.5882 0.059 Uiso 1 1 calc R . .
C52 C 0.1565(3) -0.1588(7) 0.6213(4) 0.056(3) Uani 1 1 d . . .
H52A H 0.1589 -0.1305 0.6559 0.068 Uiso 1 1 calc R . .
C53 C 0.1766(2) -0.2188(6) 0.6111(4) 0.045(3) Uani 1 1 d . . .
H53A H 0.1927 -0.2318 0.6391 0.054 Uiso 1 1 calc R . .
C54 C 0.17346(19) -0.2608(5) 0.5604(3) 0.0275(19) Uani 1 1 d . . .
H54A H 0.1873 -0.3022 0.5537 0.033 Uiso 1 1 calc R . .
C55 C 0.17954(17) -0.3367(4) 0.4339(3) 0.0213(17) Uani 1 1 d . . .
C56 C 0.18010(18) -0.4015(4) 0.3998(3) 0.0251(18) Uani 1 1 d . . .
H56A H 0.1612 -0.4293 0.3915 0.030 Uiso 1 1 calc R . .
C57 C 0.20822(19) -0.4257(5) 0.3780(3) 0.0285(19) Uani 1 1 d . . .
H57A H 0.2087 -0.4704 0.3552 0.034 Uiso 1 1 calc R . .
C58 C 0.23522(19) -0.3853(5) 0.3894(4) 0.033(2) Uani 1 1 d . . .
H58A H 0.2545 -0.4023 0.3744 0.040 Uiso 1 1 calc R . .
C59 C 0.23518(18) -0.3199(5) 0.4223(3) 0.0288(19) Uani 1 1 d . . .
H59A H 0.2542 -0.2920 0.4294 0.035 Uiso 1 1 calc R . .
C60 C 0.20728(17) -0.2952(5) 0.4450(3) 0.0241(17) Uani 1 1 d . . .
H60A H 0.2070 -0.2505 0.4678 0.029 Uiso 1 1 calc R . .
C61 C 0.14603(17) -0.4352(4) 0.5489(3) 0.0224(17) Uani 1 1 d . . .
C62 C 0.17000(17) -0.4862(4) 0.5354(4) 0.0251(18) Uani 1 1 d . . .
H62A H 0.1721 -0.5011 0.4966 0.030 Uiso 1 1 calc R . .
C63 C 0.19068(19) -0.5151(5) 0.5775(4) 0.033(2) Uani 1 1 d . . .
H63A H 0.2073 -0.5483 0.5676 0.039 Uiso 1 1 calc R . .
C64 C 0.1869(2) -0.4951(6) 0.6343(4) 0.041(2) Uani 1 1 d . . .
H64A H 0.2004 -0.5165 0.6637 0.050 Uiso 1 1 calc R . .
C65 C 0.1636(2) -0.4444(6) 0.6482(4) 0.040(2) Uani 1 1 d . . .
H65A H 0.1614 -0.4303 0.6871 0.048 Uiso 1 1 calc R . .
C66 C 0.14309(18) -0.4134(5) 0.6056(3) 0.0277(19) Uani 1 1 d . . .
H66A H 0.1273 -0.3778 0.6153 0.033 Uiso 1 1 calc R . .
C67 C 0.08440(17) -0.3652(4) 0.5279(3) 0.0210(17) Uani 1 1 d . . .
C68 C 0.07018(17) -0.2959(5) 0.5130(3) 0.0220(17) Uani 1 1 d . . .
H68A H 0.0799 -0.2635 0.4864 0.026 Uiso 1 1 calc R . .
C69 C 0.04220(18) -0.2736(5) 0.5364(3) 0.0267(18) Uani 1 1 d . . .
H69A H 0.0328 -0.2262 0.5259 0.032 Uiso 1 1 calc R . .
C70 C 0.02792(19) -0.3208(5) 0.5753(4) 0.033(2) Uani 1 1 d . . .
H70A H 0.0086 -0.3057 0.5913 0.040 Uiso 1 1 calc R . .
C71 C 0.04169(18) -0.3898(5) 0.5910(3) 0.0282(19) Uani 1 1 d . . .
H71A H 0.0319 -0.4217 0.6178 0.034 Uiso 1 1 calc R . .
C72 C 0.06990(17) -0.4122(5) 0.5672(3) 0.0223(17) Uani 1 1 d . . .
H72A H 0.0793 -0.4597 0.5778 0.027 Uiso 1 1 calc R . .
C73 C 0.0805(2) 0.1001(6) 0.2525(5) 0.048(3) Uani 1 1 d . . .
C74 C 0.0601(3) 0.1578(7) 0.2391(5) 0.071(4) Uani 1 1 d . . .
H74A H 0.0584 0.1993 0.2648 0.085 Uiso 1 1 calc R . .
C75 C 0.0415(4) 0.1568(8) 0.1876(6) 0.093(5) Uani 1 1 d . . .
H75A H 0.0276 0.1982 0.1791 0.112 Uiso 1 1 calc R . .
C76 C 0.0428(3) 0.0999(7) 0.1507(6) 0.074(4) Uani 1 1 d . . .
H76A H 0.0295 0.1003 0.1168 0.089 Uiso 1 1 calc R . .
C77 C 0.0633(3) 0.0401(7) 0.1609(5) 0.060(3) Uani 1 1 d . . .
H77A H 0.0645 -0.0004 0.1341 0.072 Uiso 1 1 calc R . .
C78 C 0.0821(3) 0.0404(7) 0.2115(4) 0.052(3) Uani 1 1 d . . .
H78A H 0.0964 -0.0006 0.2188 0.062 Uiso 1 1 calc R . .
C79 C 0.0832(2) 0.1286(5) 0.3757(5) 0.043(2) Uani 1 1 d . . .
C80 C 0.0503(3) 0.1308(7) 0.3726(5) 0.063(3) Uani 1 1 d . . .
H80A H 0.0386 0.1188 0.3380 0.076 Uiso 1 1 calc R . .
C81 C 0.0349(4) 0.1515(9) 0.4227(7) 0.095(5) Uani 1 1 d . . .
H81A H 0.0124 0.1523 0.4222 0.114 Uiso 1 1 calc R . .
C82 C 0.0521(4) 0.1705(8) 0.4725(6) 0.090(5) Uani 1 1 d . . .
H82A H 0.0416 0.1877 0.5052 0.108 Uiso 1 1 calc R . .
C83 C 0.0831(4) 0.1646(8) 0.4743(6) 0.082(4) Uani 1 1 d . . .
H83A H 0.0951 0.1742 0.5090 0.098 Uiso 1 1 calc R . .
C84 C 0.0981(3) 0.1443(7) 0.4254(5) 0.059(3) Uani 1 1 d . . .
H84A H 0.1205 0.1414 0.4275 0.071 Uiso 1 1 calc R . .
C85 C 0.1358(2) 0.1672(5) 0.3109(5) 0.045(3) Uani 1 1 d . . .
H85A H 0.1498 0.1664 0.3461 0.054 Uiso 1 1 calc R . .
H85B H 0.1489 0.1532 0.2785 0.054 Uiso 1 1 calc R . .
C86 C 0.1240(3) 0.2495(5) 0.3013(5) 0.059(3) Uani 1 1 d . . .
H86A H 0.1422 0.2837 0.2985 0.089 Uiso 1 1 calc R . .
H86B H 0.1115 0.2651 0.3336 0.089 Uiso 1 1 calc R . .
H86C H 0.1108 0.2520 0.2658 0.089 Uiso 1 1 calc R . .
C87 C 0.07466(19) -0.2092(5) 0.2638(4) 0.0272(18) Uani 1 1 d . . .
C88 C 0.0601(2) -0.2016(6) 0.2067(4) 0.043(2) Uani 1 1 d . . .
H88A H 0.0505 -0.1966 0.1693 0.064 Uiso 1 1 calc R . .
H88B H 0.0480 -0.2479 0.1973 0.064 Uiso 1 1 d R . .
H88C H 0.0767 -0.1949 0.1792 0.064 Uiso 1 1 d R . .
N2 N 0.1052(4) 0.0973(10) 0.6063(7) 0.116(5) Uani 1 1 d . . .
C89 C 0.1291(4) 0.0758(8) 0.5858(7) 0.084(4) Uani 1 1 d . . .
C90 C 0.1586(5) 0.0510(9) 0.5621(8) 0.123(7) Uani 1 1 d . . .
H90 H 0.1779 0.0348 0.5466 0.147 Uiso 1 1 calc R . .
C91 C 0.2392(3) 0.1414(13) 0.4865(8) 0.084(6) Uani 0.50 1 d PD . .
H91A H 0.2233 0.1771 0.5006 0.101 Uiso 0.50 1 calc PR . .
H91B H 0.2280 0.1045 0.4607 0.101 Uiso 0.50 1 calc PR . .
Cl1 Cl 0.25580(17) 0.0920(4) 0.5447(3) 0.0793(14) Uani 0.50 1 d PD . .
Cl2 Cl 0.26573(16) 0.1930(4) 0.4462(3) 0.0793(14) Uani 0.50 1 d PD . .
C92 C 0.2647(6) 0.1900(6) 0.6934(8) 0.084(6) Uani 0.50 1 d PD . .
H92A H 0.2415 0.1972 0.6883 0.101 Uiso 0.50 1 calc PR . .
H92B H 0.2737 0.1854 0.6552 0.101 Uiso 0.50 1 calc PR . .
Cl3 Cl 0.2820(2) 0.2652(4) 0.7318(4) 0.109(2) Uani 0.50 1 d PD . .
Cl4 Cl 0.2734(2) 0.1100(4) 0.7349(4) 0.109(2) Uani 0.50 1 d PD . .

loop_
_atom_site_aniso_label
_atom_site_aniso_U_11
_atom_site_aniso_U_22
_atom_site_aniso_U_33
_atom_site_aniso_U_23
_atom_site_aniso_U_13
_atom_site_aniso_U_12
Pt1 0.01948(15) 0.01919(16) 0.01582(16) 0.00101(12) 0.00146(12) -0.00051(12)
Pt2 0.01941(16) 0.02042(17) 0.02987(19) 0.00364(13) -0.00033(13) 0.00033(12)
Pd 0.0177(3) 0.0187(3) 0.0162(3) 0.0019(2) 0.0000(2) -0.0002(2)
P1 0.0189(9) 0.0215(10) 0.0160(10) 0.0020(8) -0.0004(8) -0.0012(8)
P2 0.0179(9) 0.0222(11) 0.0187(10) 0.0021(8) -0.0008(8) -0.0008(8)
P3 0.0195(9) 0.0228(11) 0.0156(10) 0.0010(8) -0.0002(8) 0.0008(8)
P4 0.0194(9) 0.0211(10) 0.0150(10) 0.0018(8) 0.0007(8) 0.0010(8)
P5 0.0299(11) 0.0235(12) 0.0529(16) 0.0074(11) 0.0005(11) 0.0045(10)
N1 0.021(3) 0.018(3) 0.025(4) 0.003(3) 0.000(3) -0.001(3)
F1 0.032(2) 0.035(3) 0.024(3) -0.001(2) 0.009(2) -0.009(2)
F2 0.038(3) 0.071(4) 0.029(3) -0.009(3) 0.001(2) -0.032(3)
F3 0.048(3) 0.064(4) 0.020(3) -0.009(3) -0.002(2) -0.021(3)
F4 0.040(3) 0.045(3) 0.018(2) -0.005(2) 0.007(2) -0.005(2)
F5 0.021(2) 0.034(3) 0.023(2) 0.003(2) 0.0048(19) -0.005(2)
F6 0.044(3) 0.032(3) 0.029(3) 0.007(2) 0.007(2) 0.005(2)
F7 0.077(4) 0.032(3) 0.028(3) 0.011(2) 0.008(3) 0.007(3)
F8 0.079(4) 0.032(3) 0.051(4) 0.016(3) -0.002(3) 0.020(3)
F9 0.044(3) 0.039(3) 0.054(4) 0.003(3) 0.005(3) 0.020(3)
F10 0.031(3) 0.038(3) 0.041(3) 0.005(2) 0.009(2) 0.005(2)
F11 0.043(3) 0.037(3) 0.060(4) -0.010(3) -0.019(3) 0.009(3)
F12 0.038(3) 0.050(4) 0.111(6) -0.011(4) -0.012(3) -0.003(3)
F13 0.066(4) 0.070(5) 0.094(5) -0.008(4) 0.040(4) -0.003(4)
F14 0.085(5) 0.085(5) 0.034(3) -0.005(3) 0.025(3) 0.007(4)
F15 0.057(4) 0.056(4) 0.033(3) 0.000(3) -0.003(3) 0.009(3)
F16 0.058(4) 0.049(4) 0.052(4) 0.011(3) 0.012(3) -0.009(3)
F17 0.076(5) 0.098(6) 0.089(6) 0.031(5) 0.041(4) -0.004(4)
F18 0.043(4) 0.132(7) 0.143(8) 0.071(6) 0.015(4) -0.015(4)
F19 0.045(4) 0.085(5) 0.133(7) 0.045(5) -0.034(4) -0.025(4)
F20 0.044(3) 0.035(3) 0.094(5) 0.013(3) -0.037(3) -0.015(3)
C1 0.021(4) 0.020(4) 0.013(4) 0.000(3) 0.002(3) -0.001(3)
C2 0.026(4) 0.028(5) 0.020(4) 0.002(3) 0.000(3) -0.007(4)
C3 0.025(4) 0.036(5) 0.026(5) 0.004(4) 0.000(4) -0.012(4)
C4 0.034(4) 0.037(5) 0.019(4) -0.002(4) -0.008(4) -0.007(4)
C5 0.030(4) 0.031(5) 0.012(4) 0.004(3) 0.005(3) 0.002(4)
C6 0.025(4) 0.015(4) 0.024(4) 0.004(3) 0.002(3) 0.001(3)
C7 0.030(4) 0.017(4) 0.015(4) 0.000(3) -0.003(3) -0.001(3)
C8 0.030(4) 0.019(4) 0.030(5) -0.005(4) -0.005(4) -0.002(3)
C9 0.052(5) 0.031(5) 0.016(4) 0.007(4) 0.004(4) -0.003(4)
C10 0.056(6) 0.025(5) 0.040(6) 0.011(4) -0.007(5) 0.012(4)
C11 0.036(5) 0.030(5) 0.037(5) -0.002(4) -0.002(4) 0.003(4)
C12 0.030(4) 0.024(4) 0.026(5) 0.004(4) 0.001(4) 0.001(4)
C13 0.025(4) 0.015(4) 0.034(5) 0.000(4) 0.008(4) 0.003(3)
C14 0.037(5) 0.022(5) 0.055(6) -0.013(4) -0.009(5) 0.004(4)
C15 0.034(5) 0.023(5) 0.066(7) -0.003(5) -0.003(5) 0.006(4)
C16 0.033(5) 0.032(6) 0.079(8) -0.007(5) 0.013(5) -0.001(4)
C17 0.070(7) 0.044(6) 0.045(7) 0.001(5) 0.008(6) 0.003(6)
C18 0.034(5) 0.025(5) 0.077(8) -0.015(5) 0.030(5) -0.005(4)
C19 0.017(4) 0.027(5) 0.071(7) 0.017(5) 0.002(4) 0.000(4)
C20 0.041(5) 0.023(5) 0.048(6) 0.012(4) 0.028(5) -0.001(4)
C21 0.062(7) 0.059(8) 0.062(8) 0.021(6) 0.012(6) 0.014(6)
C22 0.048(7) 0.064(8) 0.096(11) 0.042(8) -0.009(7) -0.024(6)
C23 0.023(5) 0.059(7) 0.086(9) 0.032(7) -0.017(6) 0.003(5)
C24 0.058(7) 0.044(6) 0.052(7) 0.017(5) -0.003(6) 0.009(5)
C25 0.023(4) 0.028(4) 0.015(4) -0.003(3) 0.001(3) -0.002(3)
C26 0.022(4) 0.021(4) 0.021(4) 0.002(3) 0.003(3) -0.007(3)
C27 0.027(4) 0.030(5) 0.028(5) 0.001(4) 0.003(4) -0.010(4)
C28 0.017(4) 0.037(5) 0.026(5) -0.006(4) -0.003(3) -0.001(4)
C29 0.027(4) 0.029(5) 0.022(4) -0.001(4) -0.004(3) 0.002(4)
C30 0.024(4) 0.028(4) 0.014(4) 0.001(3) 0.002(3) 0.002(3)
C31 0.028(4) 0.021(4) 0.015(4) -0.002(3) 0.002(3) 0.006(3)
C32 0.028(4) 0.032(5) 0.026(5) -0.003(4) 0.006(4) 0.004(4)
C33 0.027(4) 0.053(6) 0.036(5) -0.014(5) -0.005(4) 0.006(4)
C34 0.039(5) 0.037(5) 0.021(4) -0.002(4) 0.000(4) 0.019(4)
C35 0.039(5) 0.026(5) 0.022(4) 0.000(4) 0.013(4) 0.008(4)
C36 0.025(4) 0.022(4) 0.027(4) -0.003(3) 0.005(3) -0.001(3)
C37 0.020(4) 0.018(4) 0.023(4) 0.002(3) -0.001(3) 0.001(3)
C38 0.023(4) 0.024(4) 0.029(5) 0.003(4) -0.002(3) -0.004(3)
C39 0.045(5) 0.026(5) 0.020(4) 0.001(4) -0.003(4) -0.003(4)
C40 0.023(4) 0.039(5) 0.037(5) 0.012(4) -0.009(4) -0.011(4)
C41 0.024(4) 0.032(5) 0.051(6) 0.016(5) 0.003(4) -0.005(4)
C42 0.028(4) 0.028(5) 0.028(5) 0.004(4) 0.005(4) -0.001(4)
C43 0.025(4) 0.031(5) 0.024(4) 0.004(4) 0.003(3) -0.005(4)
C44 0.033(4) 0.029(5) 0.027(5) -0.001(4) 0.009(4) -0.003(4)
C45 0.053(6) 0.035(5) 0.048(6) -0.009(5) 0.018(5) 0.005(5)
C46 0.050(6) 0.061(7) 0.037(6) -0.012(5) 0.010(5) -0.010(6)
C47 0.047(5) 0.055(7) 0.018(5) -0.002(4) 0.007(4) -0.011(5)
C48 0.028(4) 0.039(5) 0.025(5) 0.003(4) 0.001(4) -0.002(4)
C49 0.023(4) 0.026(4) 0.016(4) 0.002(3) 0.003(3) -0.003(3)
C50 0.033(5) 0.030(5) 0.031(5) -0.003(4) 0.005(4) 0.001(4)
C51 0.061(6) 0.040(6) 0.048(6) -0.014(5) 0.007(5) 0.003(5)
C52 0.071(7) 0.064(8) 0.034(6) -0.022(5) 0.002(5) -0.006(6)
C53 0.052(6) 0.057(7) 0.025(5) -0.005(5) -0.013(4) -0.008(5)
C54 0.031(4) 0.036(5) 0.016(4) -0.004(4) 0.001(3) -0.003(4)
C55 0.023(4) 0.025(4) 0.016(4) 0.007(3) 0.003(3) 0.008(3)
C56 0.025(4) 0.021(4) 0.030(5) 0.002(4) 0.008(3) 0.002(3)
C57 0.033(4) 0.027(5) 0.026(5) 0.003(4) 0.009(4) 0.012(4)
C58 0.026(4) 0.041(5) 0.034(5) 0.000(4) 0.014(4) 0.007(4)
C59 0.018(4) 0.041(5) 0.027(5) 0.010(4) 0.002(3) 0.000(4)
C60 0.025(4) 0.026(4) 0.021(4) 0.004(3) -0.003(3) 0.000(3)
C61 0.024(4) 0.023(4) 0.020(4) 0.004(3) 0.001(3) -0.005(3)
C62 0.022(4) 0.025(4) 0.028(5) 0.006(4) -0.001(3) -0.001(3)
C63 0.025(4) 0.036(5) 0.037(5) 0.012(4) -0.003(4) 0.002(4)
C64 0.024(4) 0.059(7) 0.039(6) 0.018(5) -0.006(4) 0.007(4)
C65 0.030(5) 0.071(7) 0.018(5) 0.011(5) -0.001(4) -0.002(5)
C66 0.021(4) 0.047(5) 0.016(4) 0.004(4) 0.004(3) -0.002(4)
C67 0.022(4) 0.023(4) 0.018(4) 0.000(3) -0.002(3) -0.002(3)
C68 0.021(4) 0.026(4) 0.018(4) -0.002(3) 0.001(3) -0.004(3)
C69 0.024(4) 0.027(5) 0.030(5) -0.005(4) 0.006(4) 0.000(3)
C70 0.026(4) 0.047(6) 0.027(5) -0.006(4) 0.011(4) 0.002(4)
C71 0.028(4) 0.042(5) 0.015(4) -0.003(4) 0.008(3) -0.005(4)
C72 0.025(4) 0.026(4) 0.016(4) 0.001(3) -0.002(3) -0.003(3)
C73 0.043(5) 0.030(5) 0.069(7) 0.013(5) -0.016(5) 0.006(4)
C74 0.082(8) 0.061(8) 0.066(8) -0.009(7) -0.038(7) 0.011(7)
C75 0.131(12) 0.059(8) 0.082(10) -0.008(8) -0.080(9) 0.015(8)
C76 0.087(9) 0.060(8) 0.071(9) 0.002(7) -0.034(7) 0.017(7)
C77 0.076(8) 0.058(8) 0.045(7) -0.004(6) -0.010(6) -0.011(6)
C78 0.055(6) 0.059(7) 0.042(6) 0.001(5) -0.001(5) -0.003(5)
C79 0.044(5) 0.028(5) 0.057(7) 0.002(5) 0.004(5) 0.006(4)
C80 0.057(7) 0.066(8) 0.067(8) -0.021(7) 0.007(6) 0.011(6)
C81 0.078(9) 0.104(12) 0.106(12) -0.029(10) 0.029(9) 0.030(9)
C82 0.114(12) 0.084(10) 0.076(10) -0.047(8) 0.048(9) -0.011(10)
C83 0.090(10) 0.077(10) 0.078(10) -0.035(8) 0.004(8) -0.022(8)
C84 0.060(7) 0.069(8) 0.049(7) -0.025(6) 0.007(6) -0.004(6)
C85 0.036(5) 0.024(5) 0.074(7) 0.009(5) 0.003(5) 0.002(4)
C86 0.062(7) 0.025(5) 0.091(9) 0.013(6) 0.004(6) 0.005(5)
C87 0.031(4) 0.025(5) 0.025(5) 0.004(4) -0.002(4) 0.005(4)
C88 0.054(6) 0.054(6) 0.019(5) 0.002(4) -0.020(4) 0.001(5)
N2 0.101(10) 0.129(13) 0.117(12) -0.010(10) -0.007(9) 0.000(10)
C89 0.105(12) 0.062(9) 0.083(11) -0.011(8) -0.022(10) -0.006(9)
C90 0.132(15) 0.076(11) 0.166(18) 0.000(12) 0.066(14) 0.030(11)
C91 0.051(10) 0.067(13) 0.131(18) 0.005(12) -0.018(11) -0.007(9)
Cl1 0.083(3) 0.068(3) 0.086(3) -0.009(3) -0.012(3) -0.002(3)
Cl2 0.083(3) 0.068(3) 0.086(3) -0.009(3) -0.012(3) -0.002(3)
C92 0.051(10) 0.067(13) 0.131(18) 0.005(12) -0.018(11) -0.007(9)
Cl3 0.125(5) 0.064(3) 0.137(5) -0.008(3) -0.009(4) -0.009(3)
Cl4 0.125(5) 0.064(3) 0.137(5) -0.008(3) -0.009(4) -0.009(3)

loop_
_atom_type_symbol
_atom_type_description
_atom_type_scat_dispersion_real
_atom_type_scat_dispersion_imag
_atom_type_scat_source
C C 0.0033 0.0016 'International Tables Vol C Tables 4.2.6.8 and 6.1.1.4'
H H 0.0000 0.0000 'International Tables Vol C Tables 4.2.6.8 and 6.1.1.4'
N N 0.0061 0.0033 'International Tables Vol C Tables 4.2.6.8 and 6.1.1.4'
F F 0.0171 0.0103 'International Tables Vol C Tables 4.2.6.8 and 6.1.1.4'
P P 0.1023 0.0942 'International Tables Vol C Tables 4.2.6.8 and 6.1.1.4'
Pd Pd -0.9988 1.0072 'International Tables Vol C Tables 4.2.6.8 and 6.1.1.4'
Pt Pt -1.7033 8.3905 'International Tables Vol C Tables 4.2.6.8 and 6.1.1.4'
Cl Cl 0.1484 0.1585 'International Tables Vol C Tables 4.2.6.8 and 6.1.1.4'

loop_
_geom_angle_atom_site_label_1
_geom_angle_atom_site_label_2
_geom_angle_atom_site_label_3
_geom_angle
_geom_angle_site_symmetry_1
_geom_angle_site_symmetry_3
_geom_angle_publ_flag
C1 Pt1 C7 85.3(3) . . ?
C1 Pt1 P3 175.5(2) . . ?
C7 Pt1 P3 96.7(2) . . ?
C1 Pt1 P1 91.7(2) . . ?
C7 Pt1 P1 176.9(2) . . ?
P3 Pt1 P1 86.34(7) . . ?
C13 Pt2 C19 175.9(4) . . ?
C13 Pt2 P5 87.9(2) . . ?
C19 Pt2 P5 90.0(2) . . ?
C13 Pt2 P2 93.5(2) . . ?
C19 Pt2 P2 88.6(2) . . ?
P5 Pt2 P2 178.34(7) . . ?
N1 Pd P4 177.02(18) . . ?
N1 Pd P1 86.38(17) . . ?
P4 Pd P1 90.77(7) . . ?
N1 Pd P2 82.82(17) . . ?
P4 Pd P2 99.71(7) . . ?
P1 Pd P2 161.90(7) . . ?
C25 P1 C31 103.1(3) . . ?
C25 P1 Pt1 109.4(3) . . ?
C31 P1 Pt1 110.8(2) . . ?
C25 P1 Pd 110.5(3) . . ?
C31 P1 Pd 103.0(3) . . ?
Pt1 P1 Pd 118.74(8) . . ?
C43 P2 C37 103.7(3) . . ?
C43 P2 Pt2 113.1(3) . . ?
C37 P2 Pt2 104.8(2) . . ?
C43 P2 Pd 91.1(3) . . ?
C37 P2 Pd 120.4(2) . . ?
Pt2 P2 Pd 121.60(8) . . ?
C61 P3 C67 105.7(3) . . ?
C61 P3 P4 105.2(3) . . ?
C67 P3 P4 104.9(3) . . ?
C61 P3 Pt1 120.5(3) . . ?
C67 P3 Pt1 111.2(2) . . ?
P4 P3 Pt1 108.10(9) . . ?
C55 P4 C49 107.6(3) . . ?
C55 P4 P3 102.4(3) . . ?
C49 P4 P3 101.9(3) . . ?
C55 P4 Pd 110.3(2) . . ?
C49 P4 Pd 121.9(3) . . ?
P3 P4 Pd 110.86(9) . . ?
C79 P5 C85 103.3(5) . . ?
C79 P5 C73 107.6(5) . . ?
C85 P5 C73 106.0(5) . . ?
C79 P5 Pt2 111.6(3) . . ?
C85 P5 Pt2 114.5(3) . . ?
C73 P5 Pt2 113.0(3) . . ?
C87 N1 Pd 168.4(7) . . ?
C2 C1 C6 114.7(7) . . ?
C2 C1 Pt1 122.2(6) . . ?
C6 C1 Pt1 123.0(5) . . ?
F1 C2 C1 120.3(7) . . ?
F1 C2 C3 116.7(7) . . ?
C1 C2 C3 123.0(7) . . ?
C4 C3 F2 119.4(7) . . ?
C4 C3 C2 120.5(7) . . ?
F2 C3 C2 120.1(7) . . ?
F3 C4 C3 121.1(7) . . ?
F3 C4 C5 120.4(7) . . ?
C3 C4 C5 118.4(7) . . ?
F4 C5 C6 121.3(7) . . ?
F4 C5 C4 118.4(7) . . ?
C6 C5 C4 120.3(7) . . ?
F5 C6 C5 116.7(7) . . ?
F5 C6 C1 120.3(7) . . ?
C5 C6 C1 123.0(7) . . ?
C12 C7 C8 113.9(7) . . ?
C12 C7 Pt1 123.8(6) . . ?
C8 C7 Pt1 122.3(6) . . ?
C9 C8 F6 115.6(8) . . ?
C9 C8 C7 124.3(8) . . ?
F6 C8 C7 120.1(7) . . ?
C8 C9 F7 121.8(8) . . ?
C8 C9 C10 119.6(8) . . ?
F7 C9 C10 118.6(8) . . ?
F8 C10 C11 120.4(9) . . ?
F8 C10 C9 121.3(8) . . ?
C11 C10 C9 118.3(8) . . ?
F9 C11 C12 120.9(8) . . ?
F9 C11 C10 118.8(8) . . ?
C12 C11 C10 120.3(8) . . ?
F10 C12 C11 116.3(7) . . ?
F10 C12 C7 120.0(7) . . ?
C11 C12 C7 123.6(8) . . ?
C14 C13 C18 113.7(8) . . ?
C14 C13 Pt2 128.9(7) . . ?
C18 C13 Pt2 117.3(6) . . ?
F11 C14 C13 119.4(8) . . ?
F11 C14 C15 116.7(8) . . ?
C13 C14 C15 123.9(9) . . ?
F12 C15 C16 124.3(9) . . ?
F12 C15 C14 119.0(9) . . ?
C16 C15 C14 116.7(8) . . ?
C17 C16 F13 122.3(11) . . ?
C17 C16 C15 121.5(10) . . ?
F13 C16 C15 116.2(9) . . ?
C16 C17 C18 122.0(11) . . ?
C16 C17 F14 118.9(10) . . ?
C18 C17 F14 119.1(10) . . ?
F15 C18 C17 118.8(10) . . ?
F15 C18 C13 118.8(7) . . ?
C17 C18 C13 122.2(10) . . ?
C24 C19 C20 114.3(9) . . ?
C24 C19 Pt2 120.1(8) . . ?
C20 C19 Pt2 125.6(7) . . ?
F16 C20 C21 117.4(9) . . ?
F16 C20 C19 122.3(8) . . ?
C21 C20 C19 120.3(10) . . ?
C22 C21 F17 121.7(12) . . ?
C22 C21 C20 120.5(12) . . ?
F17 C21 C20 117.7(11) . . ?
C21 C22 C23 124.2(11) . . ?
C21 C22 F18 120.7(14) . . ?
C23 C22 F18 114.9(11) . . ?
F19 C23 C22 125.4(10) . . ?
F19 C23 C24 120.6(12) . . ?
C22 C23 C24 113.9(10) . . ?
C19 C24 F20 119.9(10) . . ?
C19 C24 C23 126.4(11) . . ?
F20 C24 C23 113.6(10) . . ?
C26 C25 C30 118.9(7) . . ?
C26 C25 P1 119.9(6) . . ?
C30 C25 P1 121.2(6) . . ?
C25 C26 C27 120.0(7) . . ?
C28 C27 C26 120.1(8) . . ?
C27 C28 C29 120.6(7) . . ?
C28 C29 C30 119.3(8) . . ?
C29 C30 C25 121.1(7) . . ?
C36 C31 C32 119.3(7) . . ?
C36 C31 P1 119.5(6) . . ?
C32 C31 P1 121.2(6) . . ?
C31 C32 C33 119.9(8) . . ?
C34 C33 C32 120.7(8) . . ?
C35 C34 C33 118.8(8) . . ?
C36 C35 C34 120.7(8) . . ?
C35 C36 C31 120.6(7) . . ?
C38 C37 C42 117.9(7) . . ?
C38 C37 P2 118.5(6) . . ?
C42 C37 P2 123.4(6) . . ?
C37 C38 C39 121.6(8) . . ?
C38 C39 C40 119.5(8) . . ?
C41 C40 C39 119.2(8) . . ?
C40 C41 C42 121.4(8) . . ?
C41 C42 C37 120.3(8) . . ?
C48 C43 C44 117.3(8) . . ?
C48 C43 P2 122.3(7) . . ?
C44 C43 P2 120.2(6) . . ?
C45 C44 C43 120.8(9) . . ?
C44 C45 C46 120.8(10) . . ?
C47 C46 C45 119.3(9) . . ?
C46 C47 C48 120.4(9) . . ?
C43 C48 C47 121.4(9) . . ?
C50 C49 C54 119.8(7) . . ?
C50 C49 P4 119.0(6) . . ?
C54 C49 P4 121.0(6) . . ?
C51 C50 C49 120.8(9) . . ?
C52 C51 C50 119.8(10) . . ?
C51 C52 C53 119.9(9) . . ?
C52 C53 C54 120.9(9) . . ?
C49 C54 C53 118.7(8) . . ?
C56 C55 C60 119.8(7) . . ?
C56 C55 P4 119.8(6) . . ?
C60 C55 P4 119.9(6) . . ?
C57 C56 C55 120.0(8) . . ?
C58 C57 C56 119.8(8) . . ?
C57 C58 C59 121.3(8) . . ?
C58 C59 C60 119.7(8) . . ?
C59 C60 C55 119.3(8) . . ?
C66 C61 C62 119.3(7) . . ?
C66 C61 P3 121.8(6) . . ?
C62 C61 P3 118.9(6) . . ?
C63 C62 C61 121.1(8) . . ?
C62 C63 C64 119.3(8) . . ?
C65 C64 C63 120.2(8) . . ?
C64 C65 C66 120.7(9) . . ?
C61 C66 C65 119.4(8) . . ?
C68 C67 C72 118.8(7) . . ?
C68 C67 P3 122.6(6) . . ?
C72 C67 P3 118.3(6) . . ?
C69 C68 C67 121.1(7) . . ?
C68 C69 C70 119.8(8) . . ?
C71 C70 C69 120.2(7) . . ?
C70 C71 C72 119.9(8) . . ?
C71 C72 C67 120.2(7) . . ?
C74 C73 C78 116.2(10) . . ?
C74 C73 P5 125.1(9) . . ?
C78 C73 P5 118.6(7) . . ?
C73 C74 C75 120.9(12) . . ?
C76 C75 C74 121.9(12) . . ?
C75 C76 C77 120.7(12) . . ?
C76 C77 C78 118.3(11) . . ?
C77 C78 C73 122.0(11) . . ?
C84 C79 C80 118.5(10) . . ?
C84 C79 P5 118.9(8) . . ?
C80 C79 P5 122.2(8) . . ?
C79 C80 C81 117.5(12) . . ?
C82 C81 C80 120.8(13) . . ?
C83 C82 C81 119.6(12) . . ?
C82 C83 C84 119.3(13) . . ?
C79 C84 C83 124.2(12) . . ?
C86 C85 P5 116.5(7) . . ?
N1 C87 C88 176.1(9) . . ?
N2 C89 C90 178.5(18) . . ?
Cl1 C91 Cl2 115.8(7) . . ?
Cl4 C92 Cl3 104.5(7) . . ?

loop_
_geom_bond_atom_site_label_1
_geom_bond_atom_site_label_2
_geom_bond_distance
_geom_bond_site_symmetry_2
_geom_bond_publ_flag
Pt1 C1 2.059(7) . ?
Pt1 C7 2.069(7) . ?
Pt1 P3 2.267(2) . ?
Pt1 P1 2.337(2) . ?
Pt2 C13 2.056(8) . ?
Pt2 C19 2.066(8) . ?
Pt2 P5 2.288(2) . ?
Pt2 P2 2.361(2) . ?
Pd N1 2.074(6) . ?
Pd P4 2.2528(19) . ?
Pd P1 2.419(2) . ?
Pd P2 2.430(2) . ?
P1 C25 1.843(7) . ?
P1 C31 1.848(7) . ?
P2 C43 1.834(8) . ?
P2 C37 1.837(7) . ?
P3 C61 1.814(8) . ?
P3 C67 1.828(8) . ?
P3 P4 2.243(3) . ?
P4 C55 1.820(7) . ?
P4 C49 1.832(8) . ?
P5 C79 1.798(10) . ?
P5 C85 1.816(9) . ?
P5 C73 1.817(10) . ?
N1 C87 1.124(10) . ?
F1 C2 1.356(9) . ?
F2 C3 1.357(9) . ?
F3 C4 1.345(9) . ?
F4 C5 1.345(8) . ?
F5 C6 1.355(8) . ?
F6 C8 1.365(9) . ?
F7 C9 1.363(9) . ?
F8 C10 1.349(10) . ?
F9 C11 1.362(10) . ?
F10 C12 1.352(9) . ?
F11 C14 1.341(11) . ?
F12 C15 1.322(10) . ?
F13 C16 1.374(11) . ?
F14 C17 1.381(12) . ?
F15 C18 1.327(11) . ?
F16 C20 1.302(11) . ?
F17 C21 1.348(14) . ?
F18 C22 1.398(13) . ?
F19 C23 1.302(13) . ?
F20 C24 1.372(13) . ?
C1 C2 1.375(10) . ?
C1 C6 1.389(10) . ?
C2 C3 1.382(11) . ?
C3 C4 1.351(11) . ?
C4 C5 1.380(11) . ?
C5 C6 1.365(11) . ?
C7 C12 1.372(11) . ?
C7 C8 1.386(11) . ?
C8 C9 1.358(12) . ?
C9 C10 1.377(13) . ?
C10 C11 1.370(13) . ?
C11 C12 1.369(12) . ?
C13 C14 1.358(11) . ?
C13 C18 1.455(13) . ?
C14 C15 1.438(13) . ?
C15 C16 1.379(15) . ?
C16 C17 1.317(14) . ?
C17 C18 1.343(14) . ?
C19 C24 1.341(14) . ?
C19 C20 1.427(14) . ?
C20 C21 1.407(14) . ?
C21 C22 1.313(17) . ?
C22 C23 1.356(18) . ?
C23 C24 1.449(15) . ?
C25 C26 1.387(10) . ?
C25 C30 1.395(11) . ?
C26 C27 1.403(11) . ?
C27 C28 1.373(12) . ?
C28 C29 1.384(11) . ?
C29 C30 1.387(10) . ?
C31 C36 1.378(10) . ?
C31 C32 1.388(11) . ?
C32 C33 1.389(12) . ?
C33 C34 1.383(12) . ?
C34 C35 1.383(12) . ?
C35 C36 1.378(11) . ?
C37 C38 1.379(11) . ?
C37 C42 1.390(11) . ?
C38 C39 1.383(11) . ?
C39 C40 1.393(12) . ?
C40 C41 1.351(12) . ?
C41 C42 1.386(11) . ?
C43 C48 1.382(11) . ?
C43 C44 1.396(11) . ?
C44 C45 1.370(12) . ?
C45 C46 1.379(14) . ?
C46 C47 1.356(14) . ?
C47 C48 1.384(12) . ?
C49 C50 1.388(11) . ?
C49 C54 1.393(11) . ?
C50 C51 1.379(12) . ?
C51 C52 1.378(15) . ?
C52 C53 1.382(15) . ?
C53 C54 1.396(12) . ?
C55 C56 1.389(11) . ?
C55 C60 1.395(11) . ?
C56 C57 1.382(11) . ?
C57 C58 1.360(12) . ?
C58 C59 1.381(12) . ?
C59 C60 1.385(11) . ?
C61 C66 1.390(11) . ?
C61 C62 1.399(11) . ?
C62 C63 1.381(11) . ?
C63 C64 1.390(13) . ?
C64 C65 1.378(13) . ?
C65 C66 1.399(11) . ?
C67 C68 1.392(11) . ?
C67 C72 1.398(10) . ?
C68 C69 1.383(10) . ?
C69 C70 1.387(11) . ?
C70 C71 1.386(12) . ?
C71 C72 1.396(11) . ?
C73 C74 1.357(14) . ?
C73 C78 1.425(15) . ?
C74 C75 1.407(15) . ?
C75 C76 1.322(17) . ?
C76 C77 1.373(16) . ?
C77 C78 1.394(14) . ?
C79 C84 1.323(14) . ?
C79 C80 1.389(14) . ?
C80 C81 1.414(16) . ?
C81 C82 1.38(2) . ?
C82 C83 1.316(18) . ?
C83 C84 1.378(16) . ?
C85 C86 1.541(12) . ?
C87 C88 1.449(11) . ?
N2 C89 1.201(19) . ?
C89 C90 1.46(2) . ?
C91 Cl1 1.732(7) . ?
C91 Cl2 1.750(7) . ?
C92 Cl4 1.737(7) . ?
C92 Cl3 1.739(7) . ?
